data_8000155
loop_
_publ_author_name
'Tsunobuchi, Yoshihide'
'Hashimoto, Kazuhito'
'Shiro, Motoo'
'Hozumi, Toshiya'
'Ohkoshi, Shin-ichi'

_publ_section_title
;
 Porous Magnets Based on Copper--Octacyanotungsten Containing
 Noncoordinated Alcohol Molecules
;
_journal_issue 12
_journal_name_full 'Chemistry Letters'
_journal_page_first 1464
_journal_paper_doi 10.1246/cl.2007.1464
_journal_volume 36
_journal_year 2007
_chemical_formula_moiety 'C27 H28 Cu3 N20 O7 W2 '
_chemical_formula_sum 'C27 H28 Cu3 N20 O7 W2'
_chemical_formula_weight 1302.99
_space_group_IT_number 12
_symmetry_cell_setting monoclinic
_symmetry_Int_Tables_number 12
_symmetry_space_group_name_Hall '-C 2y'
_symmetry_space_group_name_H-M 'C 1 2/m 1'
_cell_angle_alpha 90.0000
_cell_angle_beta 108.359(10)
_cell_angle_gamma 90.0000
_cell_formula_units_Z 4
_cell_length_a 26.507(7)
_cell_length_b 14.780(3)
_cell_length_c 11.512(2)
_cell_measurement_reflns_used 18751
_cell_measurement_temperature 293(1)
_cell_measurement_theta_max 27.5
_cell_measurement_theta_min 3.2
_cell_volume 4280.5(16)
_computing_cell_refinement PROCESS-AUTO
_computing_data_collection PROCESS-AUTO
_computing_data_reduction CrystalStructure
_computing_publication_material 'CrystalStructure 3.8'
_computing_structure_refinement SHELXL
_computing_structure_solution SHELXS97
_diffrn_detector_area_resol_mean 10.00
_diffrn_measured_fraction_theta_full 0.998
_diffrn_measured_fraction_theta_max 0.998
_diffrn_measurement_device_type 'Rigaku RAXIS-RAPID'
_diffrn_measurement_method \w
_diffrn_radiation_type 'Mo K\a'
_diffrn_radiation_wavelength 0.71075
_diffrn_reflns_av_R_equivalents 0.036
_diffrn_reflns_limit_h_max 34
_diffrn_reflns_limit_h_min -34
_diffrn_reflns_limit_k_max 19
_diffrn_reflns_limit_k_min -19
_diffrn_reflns_limit_l_max 13
_diffrn_reflns_limit_l_min -14
_diffrn_reflns_number 21337
_diffrn_reflns_theta_full 27.49
_diffrn_reflns_theta_max 27.49
_exptl_absorpt_coefficient_mu 6.893
_exptl_absorpt_correction_T_max 0.813
_exptl_absorpt_correction_T_min 0.387
_exptl_absorpt_correction_type multi-scan
_exptl_absorpt_process_details
;
    Higashi, T. (1995). Program for Absorption Correction.
    Rigaku Corporation, Tokyo, Japan.
;
_exptl_crystal_colour brown
_exptl_crystal_density_diffrn 2.022
_exptl_crystal_density_method 'not measured'
_exptl_crystal_description platelet
_exptl_crystal_F_000 2484.00
_exptl_crystal_size_max 0.25
_exptl_crystal_size_mid 0.17
_exptl_crystal_size_min 0.03
_refine_diff_density_max 1.66
_refine_diff_density_min -1.40
_refine_ls_extinction_method none
_refine_ls_goodness_of_fit_ref 1.166
_refine_ls_hydrogen_treatment refall
_refine_ls_number_parameters 296
_refine_ls_number_reflns 5091
_refine_ls_R_factor_gt 0.0297
_refine_ls_shift/su_max 0.0020
_refine_ls_structure_factor_coef Fsqd
_refine_ls_weighting_details 'w = 1/[\s^2^(Fo^2^)+(0.0192P)^2^+42.2030P] where P=(Fo^2^+2Fc^2^)/3'
_refine_ls_weighting_scheme calc
_refine_ls_wR_factor_ref 0.0695
_reflns_number_gt 4609
_reflns_number_total 5091
_reflns_threshold_expression F^2^>2.0\s(F^2^)
_cod_data_source_file 36-1464sup1.cif
_cod_data_source_block '_CuWprm-2-PrOH'
_cod_original_cell_volume 4280.4(17)
_cod_original_formula_sum 'C27 H28 Cu3 N20 O7 W2 '
_cod_database_code 8000155

loop_
_symmetry_equiv_pos_site_id
_symmetry_equiv_pos_as_xyz
1 +X,+Y,+Z
2 -X,+Y,-Z
3 -X,-Y,-Z
4 +X,-Y,+Z
5 1/2+X,1/2+Y,+Z
6 1/2-X,1/2+Y,-Z
7 1/2-X,1/2-Y,-Z
8 1/2+X,1/2-Y,+Z

loop_
_atom_site_label
_atom_site_type_symbol
_atom_site_fract_x
_atom_site_fract_y
_atom_site_fract_z
_atom_site_U_iso_or_equiv
_atom_site_adp_type
_atom_site_occupancy
_atom_site_symmetry_multiplicity
_atom_site_calc_flag
_atom_site_refinement_flags
W(1) W 0.349662(10) 0.5000 0.79935(2) 0.01470(6) Uani 1.00 2 d S
W(2) W 0.361672(10) 0.0000 0.85814(2) 0.01490(6) Uani 1.00 2 d S
Cu(1A) Cu 0.2500 0.2500 0.5000 0.01891(15) Uani 1.00 2 d S
Cu(1B) Cu 0.2500 0.2500 1.0000 0.01926(16) Uani 1.00 2 d S
Cu(2) Cu 0.5000 0.26455(6) 1.0000 0.0472(3) Uani 1.00 2 d S
O(1) O 0.5256(3) 0.2535(6) 0.8131(7) 0.124(3) Uani 1.00 1 d .
O(2) O 0.5020(9) 0.129(2) 0.6173(17) 0.450(19) Uani 1.00 1 d .
O(3) O 0.4848(11) 0.330(2) 0.5937(18) 0.436(18) Uani 1.00 1 d .
O(4) O 0.0872(18) -0.0789(19) 0.633(3) 0.29(2) Uani 0.50 1 d P
N(1) N 0.30329(17) 0.3371(2) 0.6001(3) 0.0266(9) Uani 1.00 1 d .
N(2) N 0.4270(4) 0.5000 0.6242(9) 0.067(2) Uani 1.00 2 d S
N(3) N 0.44704(17) 0.3589(3) 0.9270(5) 0.0386(11) Uani 1.00 1 d .
N(4) N 0.31294(19) 0.3530(3) 0.9726(4) 0.0331(10) Uani 1.00 1 d .
N(5) N 0.2180(3) 0.5000 0.7120(9) 0.052(2) Uani 1.00 2 d S
N(6) N 0.44529(18) 0.1704(3) 0.9352(5) 0.0408(12) Uani 1.00 1 d .
N(7) N 0.4316(5) 0.0000 0.6677(11) 0.085(3) Uani 1.00 2 d S
N(8) N 0.2986(2) 0.1354(3) 0.6315(3) 0.0333(10) Uani 1.00 1 d .
N(9) N 0.28887(17) 0.1467(2) 0.9524(3) 0.0245(8) Uani 1.00 1 d .
N(10) N 0.4128(4) 0.0000 1.1594(8) 0.066(2) Uani 1.00 2 d S
N(11) N 0.20630(16) 0.2692(2) 0.6167(3) 0.0211(7) Uani 1.00 1 d .
N(12) N 0.20620(17) 0.2684(2) 0.8209(3) 0.0224(8) Uani 1.00 1 d .
C(1) C 0.32199(19) 0.3926(3) 0.6687(4) 0.0227(9) Uani 1.00 1 d .
C(2) C 0.4011(3) 0.5000 0.6846(7) 0.0339(17) Uani 1.00 2 d S
C(3) C 0.4137(2) 0.4086(3) 0.8836(5) 0.0294(11) Uani 1.00 1 d .
C(4) C 0.3265(2) 0.4066(3) 0.9174(4) 0.0240(9) Uani 1.00 1 d .
C(5) C 0.2638(3) 0.5000 0.7425(7) 0.0260(14) Uani 1.00 2 d S
C(6) C 0.4156(2) 0.1130(3) 0.9072(5) 0.0282(10) Uani 1.00 1 d .
C(7) C 0.4069(4) 0.0000 0.7338(9) 0.043(2) Uani 1.00 2 d S
C(8) C 0.3202(2) 0.0885(3) 0.7100(4) 0.0241(9) Uani 1.00 1 d .
C(9) C 0.31255(19) 0.0930(3) 0.9206(4) 0.0195(9) Uani 1.00 1 d .
C(10) C 0.3946(3) 0.0000 1.0565(7) 0.0287(15) Uani 1.00 2 d S
C(11) C 0.1546(2) 0.2876(5) 0.5795(5) 0.0438(15) Uani 1.00 1 d .
C(12) C 0.1269(2) 0.2982(6) 0.6610(5) 0.063(2) Uani 1.00 1 d .
C(13) C 0.1543(2) 0.2869(5) 0.7828(5) 0.0429(15) Uani 1.00 1 d .
C(14) C 0.23015(19) 0.2610(2) 0.7360(4) 0.0195(9) Uani 1.00 1 d .
C(15) C 0.1649(14) 0.0000 0.712(4) 0.24(2) Uani 1.00 2 d S
C(16) C 0.1080(17) 0.0000 0.702(4) 0.31(3) Uani 1.00 2 d S
C(17) C 0.0754(14) 0.0000 0.783(3) 0.29(2) Uani 1.00 2 d S
H(1) H 0.1368 0.2935 0.4962 0.053 Uiso 1.00 1 c R
H(2) H 0.0909 0.3124 0.6347 0.076 Uiso 1.00 1 c R
H(3) H 0.1363 0.2924 0.8400 0.051 Uiso 1.00 1 c R
H(4) H 0.2665 0.2491 0.7623 0.023 Uiso 1.00 1 c R

loop_
_atom_site_aniso_label
_atom_site_aniso_U_11
_atom_site_aniso_U_22
_atom_site_aniso_U_33
_atom_site_aniso_U_12
_atom_site_aniso_U_13
_atom_site_aniso_U_23
W(1) 0.01380(12) 0.01165(11) 0.01664(12) 0.0000 0.00192(9) 0.0000
W(2) 0.01485(12) 0.01054(11) 0.01910(13) 0.0000 0.00503(10) 0.0000
Cu(1A) 0.0235(4) 0.0202(3) 0.0128(3) -0.0050(3) 0.0054(3) -0.0047(2)
Cu(1B) 0.0259(4) 0.0187(3) 0.0148(3) 0.0077(3) 0.0087(3) 0.0010(2)
Cu(2) 0.0156(4) 0.0120(3) 0.0923(8) 0.0000 -0.0140(5) 0.0000
O(1) 0.098(6) 0.188(9) 0.095(5) -0.007(5) 0.043(4) -0.017(5)
O(2) 0.44(3) 0.64(4) 0.258(19) -0.41(3) 0.09(2) -0.03(2)
O(3) 0.54(4) 0.55(4) 0.24(2) 0.26(3) 0.16(2) 0.08(2)
O(4) 0.37(5) 0.17(2) 0.26(4) -0.07(3) -0.01(3) 0.02(2)
N(1) 0.031(2) 0.026(2) 0.0212(19) -0.0065(18) 0.0056(18) -0.0032(18)
N(2) 0.053(5) 0.096(7) 0.065(5) 0.0000 0.038(4) 0.0000
N(3) 0.016(2) 0.024(2) 0.065(3) 0.0024(17) -0.003(2) 0.008(2)
N(4) 0.037(2) 0.030(2) 0.036(2) -0.0027(19) 0.015(2) 0.004(2)
N(6) 0.024(2) 0.023(2) 0.064(3) -0.0076(18) -0.003(2) 0.000(2)
N(7) 0.091(8) 0.096(8) 0.101(8) 0.0000 0.076(7) 0.0000
N(8) 0.050(2) 0.028(2) 0.021(2) 0.010(2) 0.010(2) 0.0049(18)
N(9) 0.033(2) 0.0217(19) 0.0216(19) 0.0040(17) 0.0120(18) 0.0012(16)
N(10) 0.067(6) 0.080(6) 0.036(4) 0.0000 -0.006(4) 0.0000
N(11) 0.0209(19) 0.0257(19) 0.0159(17) 0.0004(16) 0.0049(15) -0.0007(16)
N(12) 0.027(2) 0.0250(19) 0.0169(18) 0.0031(16) 0.0087(16) -0.0009(16)
N(5) 0.024(3) 0.052(4) 0.076(5) 0.0000 0.011(3) 0.0000
C(1) 0.022(2) 0.026(2) 0.020(2) 0.0002(19) 0.0058(19) 0.002(2)
C(2) 0.022(3) 0.045(4) 0.037(4) 0.0000 0.011(3) 0.0000
C(3) 0.024(2) 0.020(2) 0.039(2) -0.002(2) 0.002(2) 0.000(2)
C(4) 0.026(2) 0.021(2) 0.024(2) 0.0004(19) 0.007(2) -0.0008(19)
C(5) 0.020(3) 0.022(3) 0.034(3) 0.0000 0.005(3) 0.0000
C(6) 0.021(2) 0.020(2) 0.041(2) -0.0005(19) 0.006(2) 0.005(2)
C(7) 0.045(5) 0.037(4) 0.060(5) 0.0000 0.033(4) 0.0000
C(8) 0.030(2) 0.019(2) 0.024(2) 0.0013(19) 0.011(2) -0.0019(19)
C(9) 0.024(2) 0.017(2) 0.016(2) 0.0016(17) 0.0041(18) 0.0020(17)
C(10) 0.027(3) 0.022(3) 0.033(4) 0.0000 0.004(3) 0.0000
C(11) 0.027(2) 0.079(4) 0.021(2) 0.013(3) 0.001(2) 0.001(2)
C(12) 0.022(2) 0.132(7) 0.034(3) 0.025(3) 0.006(2) -0.001(4)
C(13) 0.026(2) 0.076(4) 0.030(2) 0.009(2) 0.014(2) -0.000(3)
C(14) 0.024(2) 0.016(2) 0.018(2) -0.0012(17) 0.0067(19) 0.0003(17)
C(15) 0.21(3) 0.19(3) 0.24(4) 0.0000 -0.03(3) 0.0000
C(16) 0.49(10) 0.27(6) 0.10(2) 0.0000 0.00(4) 0.0000
C(17) 0.21(3) 0.46(7) 0.13(2) 0.0000 -0.05(2) 0.0000

loop_
_atom_type_symbol
_atom_type_description
_atom_type_scat_dispersion_real
_atom_type_scat_dispersion_imag
_atom_type_scat_source
C C 0.003 0.002
;
International Tables for Crystallography
(1992, Vol. C, Tables 4.2.6.8 and 6.1.1.4)
;
Cu Cu 0.320 1.265
;
International Tables for Crystallography
(1992, Vol. C, Tables 4.2.6.8 and 6.1.1.4)
;
W W -0.849 6.872
;
International Tables for Crystallography
(1992, Vol. C, Tables 4.2.6.8 and 6.1.1.4)
;
N N 0.006 0.003
;
International Tables for Crystallography
(1992, Vol. C, Tables 4.2.6.8 and 6.1.1.4)
;
H H 0.000 0.000
;
International Tables for Crystallography
(1992, Vol. C, Table 6.1.1.4)
;
O O 0.011 0.006
;
International Tables for Crystallography
(1992, Vol. C, Tables 4.2.6.8 and 6.1.1.4)
;

loop_
_geom_angle_atom_site_label_1
_geom_angle_atom_site_label_2
_geom_angle_atom_site_label_3
_geom_angle
_geom_angle_publ_flag
_geom_angle_site_symmetry_1
_geom_angle_site_symmetry_3
C(1) W(1) C(1) 95.12(17) yes . 4_565
C(1) W(1) C(2) 73.52(18) yes . .
C(1) W(1) C(3) 84.17(18) yes . .
C(1) W(1) C(3) 145.8(2) yes . 4_565
C(1) W(1) C(4) 82.30(18) yes . .
C(1) W(1) C(4) 144.16(19) yes . 4_565
C(1) W(1) C(5) 72.15(19) yes . .
C(1) W(1) C(2) 73.52(18) yes 4_565 .
C(1) W(1) C(3) 145.8(2) yes 4_565 .
C(1) W(1) C(3) 84.17(18) yes 4_565 4_565
C(1) W(1) C(4) 144.16(19) yes 4_565 .
C(1) W(1) C(4) 82.30(18) yes 4_565 4_565
C(1) W(1) C(5) 72.15(19) yes 4_565 .
C(2) W(1) C(3) 73.6(2) yes . .
C(2) W(1) C(3) 73.6(2) yes . 4_565
C(2) W(1) C(4) 137.65(15) yes . .
C(2) W(1) C(4) 137.65(15) yes . 4_565
C(2) W(1) C(5) 128.1(2) yes . .
C(3) W(1) C(3) 78.00(18) yes . 4_565
C(3) W(1) C(4) 69.8(2) yes . .
C(3) W(1) C(4) 117.37(19) yes . 4_565
C(3) W(1) C(5) 138.08(16) yes . .
C(3) W(1) C(4) 117.37(19) yes 4_565 .
C(3) W(1) C(4) 69.8(2) yes 4_565 4_565
C(3) W(1) C(5) 138.08(16) yes 4_565 .
C(4) W(1) C(4) 79.58(19) yes . 4_565
C(4) W(1) C(5) 73.1(2) yes . .
C(4) W(1) C(5) 73.1(2) yes 4_565 .
C(6) W(2) C(6) 101.62(18) yes . 4_555
C(6) W(2) C(7) 73.1(2) yes . .
C(6) W(2) C(8) 82.40(18) yes . .
C(6) W(2) C(8) 144.0(2) yes . 4_555
C(6) W(2) C(9) 80.77(19) yes . .
C(6) W(2) C(9) 145.4(2) yes . 4_555
C(6) W(2) C(10) 73.2(2) yes . .
C(6) W(2) C(7) 73.1(2) yes 4_555 .
C(6) W(2) C(8) 144.0(2) yes 4_555 .
C(6) W(2) C(8) 82.40(18) yes 4_555 4_555
C(6) W(2) C(9) 145.4(2) yes 4_555 .
C(6) W(2) C(9) 80.77(19) yes 4_555 4_555
C(6) W(2) C(10) 73.2(2) yes 4_555 .
C(7) W(2) C(8) 74.0(2) yes . .
C(7) W(2) C(8) 74.0(2) yes . 4_555
C(7) W(2) C(9) 138.17(14) yes . .
C(7) W(2) C(9) 138.17(14) yes . 4_555
C(7) W(2) C(10) 125.4(3) yes . .
C(8) W(2) C(8) 74.73(17) yes . 4_555
C(8) W(2) C(9) 70.59(18) yes . .
C(8) W(2) C(9) 115.97(18) yes . 4_555
C(8) W(2) C(10) 140.12(15) yes . .
C(8) W(2) C(9) 115.97(18) yes 4_555 .
C(8) W(2) C(9) 70.59(18) yes 4_555 4_555
C(8) W(2) C(10) 140.12(15) yes 4_555 .
C(9) W(2) C(9) 78.77(18) yes . 4_555
C(9) W(2) C(10) 74.7(2) yes . .
C(9) W(2) C(10) 74.7(2) yes 4_555 .
N(1) Cu(1A) N(1) 180.0 yes . 7_556
N(1) Cu(1A) N(11) 88.58(17) yes . .
N(1) Cu(1A) N(11) 91.42(17) yes . 7_556
N(1) Cu(1A) N(11) 91.42(17) yes 7_556 .
N(1) Cu(1A) N(11) 88.58(17) yes 7_556 7_556
N(11) Cu(1A) N(11) 180.0 yes . 7_556
N(9) Cu(1B) N(9) 180.0 yes . 7_557
N(9) Cu(1B) N(12) 90.17(16) yes . .
N(9) Cu(1B) N(12) 89.83(16) yes . 7_557
N(9) Cu(1B) N(12) 89.83(16) yes 7_557 .
N(9) Cu(1B) N(12) 90.17(16) yes 7_557 7_557
N(12) Cu(1B) N(12) 180.0(2) yes . 7_557
O(1) Cu(2) O(1) 172.4(3) yes . 2_657
O(1) Cu(2) N(3) 91.7(2) yes . .
O(1) Cu(2) N(3) 93.7(2) yes . 2_657
O(1) Cu(2) N(6) 89.7(2) yes . .
O(1) Cu(2) N(6) 84.9(2) yes . 2_657
O(1) Cu(2) N(3) 93.7(2) yes 2_657 .
O(1) Cu(2) N(3) 91.7(2) yes 2_657 2_657
O(1) Cu(2) N(6) 84.9(2) yes 2_657 .
O(1) Cu(2) N(6) 89.7(2) yes 2_657 2_657
N(3) Cu(2) N(3) 89.84(17) yes . 2_657
N(3) Cu(2) N(6) 89.89(17) yes . .
N(3) Cu(2) N(6) 176.6(2) yes . 2_657
N(3) Cu(2) N(6) 176.6(2) yes 2_657 .
N(3) Cu(2) N(6) 89.89(17) yes 2_657 2_657
N(6) Cu(2) N(6) 90.58(18) yes . 2_657
Cu(1A) N(1) C(1) 160.6(4) yes . .
Cu(2) N(3) C(3) 175.0(4) yes . .
Cu(2) N(6) C(6) 174.3(4) yes . .
Cu(1B) N(9) C(9) 174.6(4) yes . .
Cu(1A) N(11) C(11) 123.7(3) yes . .
Cu(1A) N(11) C(14) 118.9(3) yes . .
C(11) N(11) C(14) 117.4(4) yes . .
Cu(1B) N(12) C(13) 124.0(4) yes . .
Cu(1B) N(12) C(14) 118.8(3) yes . .
C(13) N(12) C(14) 117.3(4) yes . .
W(1) C(1) N(1) 174.4(4) yes . .
W(1) C(2) N(2) 179.1(6) yes . .
W(1) C(3) N(3) 178.7(4) yes . .
W(1) C(4) N(4) 175.0(4) yes . .
W(1) C(5) N(5) 179.9(6) yes . .
W(2) C(6) N(6) 177.6(4) yes . .
W(2) C(7) N(7) 179.4(8) yes . .
W(2) C(8) N(8) 179.5(5) yes . .
W(2) C(9) N(9) 175.3(4) yes . .
W(2) C(10) N(10) 178.5(8) yes . .
N(11) C(11) C(12) 121.5(4) yes . .
C(11) C(12) C(13) 117.4(5) yes . .
N(12) C(13) C(12) 121.3(6) yes . .
N(11) C(14) N(12) 125.0(4) yes . .
O(4) C(16) O(4) 110(3) yes . 4_555
O(4) C(16) C(15) 105(3) yes . .
O(4) C(16) C(17) 99(3) yes . .
O(4) C(16) C(15) 105(3) yes 4_555 .
O(4) C(16) C(17) 99(3) yes 4_555 .
C(15) C(16) C(17) 138(3) yes . .
N(11) C(11) H(1) 119.2(6) no . .
C(12) C(11) H(1) 119.2(5) no . .
C(11) C(12) H(2) 121.3(6) no . .
C(13) C(12) H(2) 121.3(7) no . .
N(12) C(13) H(3) 119.3(5) no . .
C(12) C(13) H(3) 119.3(5) no . .
N(11) C(14) H(4) 117.5(5) no . .
N(12) C(14) H(4) 117.5(4) no . .

loop_
_geom_bond_atom_site_label_1
_geom_bond_atom_site_label_2
_geom_bond_distance
_geom_bond_publ_flag
_geom_bond_site_symmetry_2
W(1) C(1) 2.151(4) yes .
W(1) C(1) 2.151(4) yes 4_565
W(1) C(2) 2.177(9) yes .
W(1) C(3) 2.148(4) yes .
W(1) C(3) 2.148(4) yes 4_565
W(1) C(4) 2.158(5) yes .
W(1) C(4) 2.158(5) yes 4_565
W(1) C(5) 2.161(7) yes .
W(2) C(6) 2.155(4) yes .
W(2) C(6) 2.155(4) yes 4_555
W(2) C(7) 2.137(12) yes .
W(2) C(8) 2.156(4) yes .
W(2) C(8) 2.156(4) yes 4_555
W(2) C(9) 2.166(5) yes .
W(2) C(9) 2.166(5) yes 4_555
W(2) C(10) 2.173(7) yes .
Cu(1A) N(1) 1.989(3) yes .
Cu(1A) N(1) 1.989(3) yes 7_556
Cu(1A) N(11) 2.052(4) yes .
Cu(1A) N(11) 2.052(4) yes 7_556
Cu(1B) N(9) 2.012(4) yes .
Cu(1B) N(9) 2.012(4) yes 7_557
Cu(1B) N(12) 2.041(3) yes .
Cu(1B) N(12) 2.041(3) yes 7_557
Cu(2) O(1) 2.457(9) yes .
Cu(2) O(1) 2.457(9) yes 2_657
Cu(2) N(3) 1.969(4) yes .
Cu(2) N(3) 1.969(4) yes 2_657
Cu(2) N(6) 1.979(4) yes .
Cu(2) N(6) 1.979(4) yes 2_657
O(4) C(16) 1.42(3) yes .
N(1) C(1) 1.138(6) yes .
N(2) C(2) 1.120(15) yes .
N(3) C(3) 1.136(6) yes .
N(4) C(4) 1.142(7) yes .
N(6) C(6) 1.132(6) yes .
N(7) C(7) 1.150(19) yes .
N(8) C(8) 1.139(6) yes .
N(9) C(9) 1.141(6) yes .
N(10) C(10) 1.130(11) yes .
N(11) C(11) 1.329(7) yes .
N(11) C(14) 1.324(5) yes .
N(12) C(13) 1.335(7) yes .
N(12) C(14) 1.327(7) yes .
N(5) C(5) 1.153(10) yes .
C(11) C(12) 1.371(10) yes .
C(12) C(13) 1.370(8) yes .
C(15) C(16) 1.48(6) yes .
C(16) C(17) 1.46(6) yes .
C(11) H(1) 0.930(5) no .
C(12) H(2) 0.930(6) no .
C(13) H(3) 0.930(6) no .
C(14) H(4) 0.930(4) no .

loop_
_geom_contact_atom_site_label_1
_geom_contact_atom_site_label_2
_geom_contact_distance
_geom_contact_site_symmetry_2
O(1) O(2) 2.83(2) .
O(1) O(3) 2.66(2) .
O(1) C(13) 3.586(11) 8_555
O(2) O(1) 2.83(2) .
O(2) O(2) 2.67(3) 2_656
O(2) O(3) 3.01(4) .
O(2) N(7) 2.85(3) .
O(2) N(10) 3.42(2) 2_657
O(2) C(12) 3.37(2) 8_555
O(3) O(1) 2.66(2) .
O(3) O(2) 3.01(4) .
O(3) O(3) 2.53(3) 2_656
O(3) O(4) 2.93(5) 5_555
O(3) O(4) 3.02(4) 6_556
O(3) N(2) 3.02(3) .
O(4) O(3) 2.93(5) 5_445
O(4) O(3) 3.02(4) 6_546
O(4) N(2) 3.10(3) 6_546
O(4) C(12) 3.39(3) 4_555
N(2) O(3) 3.02(3) .
N(2) O(3) 3.02(3) 4_565
N(2) O(4) 3.10(3) 6_556
N(2) O(4) 3.10(3) 7_556
N(2) C(16) 3.57(4) 6_556
N(7) O(2) 2.85(3) .
N(7) O(2) 2.85(3) 4_555
N(10) O(2) 3.42(2) 2_657
N(10) O(2) 3.42(2) 3_657
C(12) O(2) 3.37(2) 8_455
C(12) O(4) 3.39(3) 4_555
C(13) O(1) 3.586(11) 8_455
C(16) N(2) 3.57(4) 6_546
O(1) H(2) 3.224(9) 8_555
O(1) H(3) 2.932(8) 8_555
O(2) H(2) 3.277(19) 7_556
O(2) H(2) 2.46(2) 8_555
O(3) H(1) 3.56(3) 7_556
O(3) H(2) 3.47(2) 7_556
O(3) H(2) 3.42(3) 8_555
O(4) H(2) 3.45(2) 4_555
N(10) H(3) 3.334(4) 6_547
C(10) H(3) 3.482(4) 6_547
H(1) O(3) 3.56(3) 7_556
H(2) O(1) 3.224(9) 8_455
H(2) O(2) 3.277(19) 7_556
H(2) O(2) 2.46(2) 8_455
H(2) O(3) 3.47(2) 7_556
H(2) O(3) 3.42(3) 8_455
H(2) O(4) 3.45(2) 4_555
H(3) O(1) 2.932(8) 8_455
H(3) N(10) 3.334(4) 6_557
H(3) C(10) 3.482(4) 6_557

loop_
_geom_torsion_atom_site_label_1
_geom_torsion_atom_site_label_2
_geom_torsion_atom_site_label_3
_geom_torsion_atom_site_label_4
_geom_torsion
_geom_torsion_site_symmetry_1
_geom_torsion_site_symmetry_3
_geom_torsion_site_symmetry_4
C(1) W(1) C(1) N(1) 78(4) . 4_565 4_565
C(1) W(1) C(1) N(1) -78(4) 4_565 . .
C(1) W(1) C(2) N(2) 50.32(12) . . .
C(2) W(1) C(1) N(1) -149(4) . . .
C(1) W(1) C(3) N(3) -17(24) . . .
C(3) W(1) C(1) N(1) 136(4) . . .
C(1) W(1) C(3) N(3) 107(24) . 4_565 4_565
C(3) W(1) C(1) N(1) -165(4) 4_565 . .
C(1) W(1) C(4) N(4) -3(5) . . .
C(4) W(1) C(1) N(1) 66(4) . . .
C(1) W(1) C(4) N(4) -85(5) . 4_565 4_565
C(4) W(1) C(1) N(1) 6(4) 4_565 . .
C(1) W(1) C(5) N(5) -51(110) . . .
C(5) W(1) C(1) N(1) -9(4) . . .
C(1) W(1) C(2) N(2) -50.32(12) 4_565 . .
C(2) W(1) C(1) N(1) 149(4) . 4_565 4_565
C(1) W(1) C(3) N(3) -107(24) 4_565 . .
C(3) W(1) C(1) N(1) 165(4) . 4_565 4_565
C(1) W(1) C(3) N(3) 17(24) 4_565 4_565 4_565
C(3) W(1) C(1) N(1) -136(4) 4_565 4_565 4_565
C(1) W(1) C(4) N(4) 85(5) 4_565 . .
C(4) W(1) C(1) N(1) -6(4) . 4_565 4_565
C(1) W(1) C(4) N(4) 3(5) 4_565 4_565 4_565
C(4) W(1) C(1) N(1) -66(4) 4_565 4_565 4_565
C(1) W(1) C(5) N(5) 51(110) 4_565 . .
C(5) W(1) C(1) N(1) 9(4) . 4_565 4_565
C(2) W(1) C(3) N(3) -91(24) . . .
C(3) W(1) C(2) N(2) 138.99(13) . . .
C(2) W(1) C(3) N(3) 91(24) . 4_565 4_565
C(3) W(1) C(2) N(2) -138.99(13) 4_565 . .
C(2) W(1) C(4) N(4) -58(5) . . .
C(4) W(1) C(2) N(2) 108.2(2) . . .
C(2) W(1) C(4) N(4) 58(5) . 4_565 4_565
C(4) W(1) C(2) N(2) -108.2(2) 4_565 . .
C(3) W(1) C(3) N(3) 167(24) . 4_565 4_565
C(3) W(1) C(3) N(3) -167(24) 4_565 . .
C(3) W(1) C(4) N(4) -89(5) . . .
C(4) W(1) C(3) N(3) 67(24) . . .
C(3) W(1) C(4) N(4) 153(5) . 4_565 4_565
C(4) W(1) C(3) N(3) 133(24) 4_565 . .
C(3) W(1) C(5) N(5) -110(55) . . .
C(5) W(1) C(3) N(3) 38(24) . . .
C(3) W(1) C(4) N(4) -153(5) 4_565 . .
C(4) W(1) C(3) N(3) -133(24) . 4_565 4_565
C(3) W(1) C(4) N(4) 89(5) 4_565 4_565 4_565
C(4) W(1) C(3) N(3) -67(24) 4_565 4_565 4_565
C(3) W(1) C(5) N(5) 110(55) 4_565 . .
C(5) W(1) C(3) N(3) -38(24) . 4_565 4_565
C(4) W(1) C(4) N(4) -146(5) . 4_565 4_565
C(4) W(1) C(4) N(4) 146(5) 4_565 . .
C(4) W(1) C(5) N(5) -138(135) . . .
C(5) W(1) C(4) N(4) 71(5) . . .
C(4) W(1) C(5) N(5) 138(135) 4_565 . .
C(5) W(1) C(4) N(4) -71(5) . 4_565 4_565
C(6) W(2) C(6) N(6) 14(14) . 4_555 4_555
C(6) W(2) C(6) N(6) -14(14) 4_555 . .
C(6) W(2) C(7) N(7) 54.09(14) . . .
C(7) W(2) C(6) N(6) -83(14) . . .
C(6) W(2) C(8) N(8) 52(45) . . .
C(8) W(2) C(6) N(6) -158(14) . . .
C(6) W(2) C(8) N(8) 47(43) . 4_555 4_555
C(8) W(2) C(6) N(6) -107(14) 4_555 . .
C(6) W(2) C(9) N(9) 20(4) . . .
C(9) W(2) C(6) N(6) 131(14) . . .
C(6) W(2) C(9) N(9) -117(4) . 4_555 4_555
C(9) W(2) C(6) N(6) 76(14) 4_555 . .
C(6) W(2) C(10) N(10) -54.06(16) . . .
C(10) W(2) C(6) N(6) 54(14) . . .
C(6) W(2) C(7) N(7) -54.09(14) 4_555 . .
C(7) W(2) C(6) N(6) 83(14) . 4_555 4_555
C(6) W(2) C(8) N(8) -47(45) 4_555 . .
C(8) W(2) C(6) N(6) 107(14) . 4_555 4_555
C(6) W(2) C(8) N(8) -52(43) 4_555 4_555 4_555
C(8) W(2) C(6) N(6) 158(14) 4_555 4_555 4_555
C(6) W(2) C(9) N(9) 117(4) 4_555 . .
C(9) W(2) C(6) N(6) -76(14) . 4_555 4_555
C(6) W(2) C(9) N(9) -20(4) 4_555 4_555 4_555
C(9) W(2) C(6) N(6) -131(14) 4_555 4_555 4_555
C(6) W(2) C(10) N(10) 54.06(16) 4_555 . .
C(10) W(2) C(6) N(6) -54(14) . 4_555 4_555
C(7) W(2) C(8) N(8) -22(34) . . .
C(8) W(2) C(7) N(7) 140.84(13) . . .
C(7) W(2) C(8) N(8) 22(43) . 4_555 4_555
C(8) W(2) C(7) N(7) -140.84(13) 4_555 . .
C(7) W(2) C(9) N(9) -32(4) . . .
C(9) W(2) C(7) N(7) 107.9(2) . . .
C(7) W(2) C(9) N(9) 32(4) . 4_555 4_555
C(9) W(2) C(7) N(7) -107.9(2) 4_555 . .
C(8) W(2) C(8) N(8) 100(43) . 4_555 4_555
C(8) W(2) C(8) N(8) -100(45) 4_555 . .
C(8) W(2) C(9) N(9) -66(4) . . .
C(9) W(2) C(8) N(8) 135(45) . . .
C(8) W(2) C(9) N(9) 127(4) . 4_555 4_555
C(9) W(2) C(8) N(8) -159(45) 4_555 . .
C(8) W(2) C(10) N(10) -108.8(3) . . .
C(10) W(2) C(8) N(8) 104(45) . . .
C(8) W(2) C(9) N(9) -127(4) 4_555 . .
C(9) W(2) C(8) N(8) 159(36) . 4_555 4_555
C(8) W(2) C(9) N(9) 66(4) 4_555 4_555 4_555
C(9) W(2) C(8) N(8) -135(43) 4_555 4_555 4_555
C(8) W(2) C(10) N(10) 108.8(3) 4_555 . .
C(10) W(2) C(8) N(8) -104(43) . 4_555 4_555
C(9) W(2) C(9) N(9) -172(4) . 4_555 4_555
C(9) W(2) C(9) N(9) 172(4) 4_555 . .
C(9) W(2) C(10) N(10) -138.85(13) . . .
C(10) W(2) C(9) N(9) 95(4) . . .
C(9) W(2) C(10) N(10) 138.85(13) 4_555 . .
C(10) W(2) C(9) N(9) -95(4) . 4_555 4_555
N(1) Cu(1A) N(11) C(11) 130.5(4) . . .
N(1) Cu(1A) N(11) C(14) -51.1(3) . . .
N(11) Cu(1A) N(1) C(1) -16.5(11) . . .
N(1) Cu(1A) N(11) C(11) 49.5(4) . 7_556 7_556
N(1) Cu(1A) N(11) C(14) -128.9(3) . 7_556 7_556
N(11) Cu(1A) N(1) C(1) 163.5(11) 7_556 . .
N(1) Cu(1A) N(11) C(11) -49.5(4) 7_556 . .
N(1) Cu(1A) N(11) C(14) 128.9(3) 7_556 . .
N(11) Cu(1A) N(1) C(1) -163.5(11) . 7_556 7_556
N(1) Cu(1A) N(11) C(11) -130.5(4) 7_556 7_556 7_556
N(1) Cu(1A) N(11) C(14) 51.1(3) 7_556 7_556 7_556
N(11) Cu(1A) N(1) C(1) 16.5(11) 7_556 7_556 7_556
N(9) Cu(1B) N(12) C(13) 139.3(4) . . .
N(9) Cu(1B) N(12) C(14) -40.2(3) . . .
N(12) Cu(1B) N(9) C(9) 66(3) . . .
N(9) Cu(1B) N(12) C(13) 40.7(4) . 7_557 7_557
N(9) Cu(1B) N(12) C(14) -139.8(3) . 7_557 7_557
N(12) Cu(1B) N(9) C(9) -114(3) 7_557 . .
N(9) Cu(1B) N(12) C(13) -40.7(4) 7_557 . .
N(9) Cu(1B) N(12) C(14) 139.8(3) 7_557 . .
N(12) Cu(1B) N(9) C(9) 114(3) . 7_557 7_557
N(9) Cu(1B) N(12) C(13) -139.3(4) 7_557 7_557 7_557
N(9) Cu(1B) N(12) C(14) 40.2(3) 7_557 7_557 7_557
N(12) Cu(1B) N(9) C(9) -66(3) 7_557 7_557 7_557
O(1) Cu(2) N(3) C(3) 103(6) . . .
O(1) Cu(2) N(3) C(3) -72(6) . 2_657 2_657
O(1) Cu(2) N(6) C(6) 131(5) . . .
O(1) Cu(2) N(6) C(6) -44(5) . 2_657 2_657
O(1) Cu(2) N(3) C(3) -72(6) 2_657 . .
O(1) Cu(2) N(3) C(3) 103(6) 2_657 2_657 2_657
O(1) Cu(2) N(6) C(6) -44(5) 2_657 . .
O(1) Cu(2) N(6) C(6) 131(5) 2_657 2_657 2_657
N(3) Cu(2) N(3) C(3) -163(6) . 2_657 2_657
N(3) Cu(2) N(3) C(3) -163(6) 2_657 . .
N(3) Cu(2) N(6) C(6) -137(5) . . .
N(6) Cu(2) N(3) C(3) 13(6) . . .
N(3) Cu(2) N(6) C(6) -52(6) . 2_657 2_657
N(6) Cu(2) N(3) C(3) 111(6) 2_657 . .
N(3) Cu(2) N(6) C(6) -52(6) 2_657 . .
N(6) Cu(2) N(3) C(3) 111(6) . 2_657 2_657
N(3) Cu(2) N(6) C(6) -137(5) 2_657 2_657 2_657
N(6) Cu(2) N(3) C(3) 13(6) 2_657 2_657 2_657
N(6) Cu(2) N(6) C(6) 46(5) . 2_657 2_657
N(6) Cu(2) N(6) C(6) 46(5) 2_657 . .
Cu(1A) N(1) C(1) W(1) -10(5) . . .
Cu(2) N(3) C(3) W(1) -28(30) . . .
Cu(2) N(6) C(6) W(2) -37(19) . . .
Cu(1B) N(9) C(9) W(2) 21(7) . . .
Cu(1A) N(11) C(11) C(12) 178.7(6) . . .
Cu(1A) N(11) C(14) N(12) -177.4(3) . . .
C(11) N(11) C(14) N(12) 1.1(7) . . .
C(14) N(11) C(11) C(12) 0.3(6) . . .
Cu(1B) N(12) C(13) C(12) -179.7(3) . . .
Cu(1B) N(12) C(14) N(11) 178.4(3) . . .
C(13) N(12) C(14) N(11) -1.1(7) . . .
C(14) N(12) C(13) C(12) -0.2(7) . . .
N(11) C(11) C(12) C(13) -1.5(12) . . .
C(11) C(12) C(13) N(12) 1.4(12) . . .
